data_7712443
loop_
_publ_author_name
'Gitlina, Anastasia Yu'
'Fadaei-Tirani, Farzaneh'
'Severin, Kay'

_publ_section_title
;
 The acid-mediated isomerization of iridium(III) complexes with
 cyclometalated NHC ligands: kinetic <i>vs.</i> thermodynamic control.
;
_journal_issue 9
_journal_name_full 'Dalton transactions (Cambridge, England : 2003)'
_journal_page_first 2833
_journal_page_last 2837
_journal_paper_doi 10.1039/d2dt04039e
_journal_volume 52
_journal_year 2023
_chemical_formula_moiety 'C44 H34 F3 Ir N6 O2, C2 F3 O2, C6 H16 N, 2.5[C5H12]'
_chemical_formula_sum 'C52 H50 F6 Ir N7 O4'
_chemical_formula_weight 1143.19
_space_group_crystal_system monoclinic
_space_group_IT_number 14
_space_group_name_Hall '-P 2ybc'
_space_group_name_H-M_alt 'P 1 21/c 1'
_atom_sites_solution_hydrogens geom
_atom_sites_solution_primary dual
_atom_sites_solution_secondary difmap
_audit_creation_date 2023-02-01
_audit_creation_method
;
Olex2 1.5
(compiled 2022.04.07 svn.rca3783a0 for OlexSys, GUI svn.r6498)
;
_audit_update_record
;
2023-02-01 deposited with the CCDC.	2023-02-08 downloaded from the CCDC.
;
_cell_angle_alpha 90
_cell_angle_beta 102.416(9)
_cell_angle_gamma 90
_cell_formula_units_Z 4
_cell_length_a 9.2601(8)
_cell_length_b 37.467(3)
_cell_length_c 16.6652(12)
_cell_measurement_reflns_used 3930
_cell_measurement_temperature 140.00(10)
_cell_measurement_theta_max 60.1380
_cell_measurement_theta_min 2.3060
_cell_volume 5646.7(8)
_computing_cell_refinement 'CrysAlisPro 1.171.42.75a (Rigaku OD, 2022)'
_computing_data_collection 'CrysAlisPro 1.171.42.75a (Rigaku OD, 2022)'
_computing_data_reduction 'CrysAlisPro 1.171.42.75a (Rigaku OD, 2022)'
_computing_molecular_graphics 'Olex2 1.5 (Dolomanov et al., 2009)'
_computing_publication_material 'Olex2 1.5 (Dolomanov et al., 2009)'
_computing_structure_refinement 'ShelXL 2018/3 (Sheldrick, 2015)'
_computing_structure_solution 'ShelXT 2018/2 (Sheldrick, 2015)'
_diffrn_ambient_environment N~2~
_diffrn_ambient_temperature 140.00(10)
_diffrn_detector 'Hybrid Pixel Array Detector'
_diffrn_detector_area_resol_mean 10.0000
_diffrn_detector_type 'HyPix-Arc 150'
_diffrn_measured_fraction_theta_full 0.970
_diffrn_measured_fraction_theta_max 0.975
_diffrn_measurement_details
;
List of Runs (angles in degrees, time in seconds):

  # Type    Start    End  Width  t~exp~   \w     \q     \k     \f   Frames
#--------------------------------------------------------------------------
  1  \w     10.00  36.00   0.50   20.00    --   59.56 -30.00 -30.00   52
  2  \w     11.00  36.00   0.50   20.00    --   59.56 -30.00  30.00   50
  3  \w     10.00  35.00   0.50   20.00    --   59.56 -30.00  60.00   50
  4  \w     69.00 108.00   0.50   20.00    --   59.56  30.00 -90.00   78
  5  \w     10.00  35.00   0.50   20.00    --   59.56 -30.00 -90.00   50
  6  \w     10.00  37.00   0.50   20.00    --   59.56 -30.00  90.00   54
  7  \w     44.00  78.00   0.50   20.00    --   73.45 -95.00 150.00   68
  8  \w     52.00  77.00   0.50   20.00    --   73.45 -95.00-180.00   50
  9  \w     77.00 112.00   0.50   20.00    --   73.45  30.00  60.00   70
 10  \w   -118.00 -75.00   0.50   20.00    --  -73.91 -30.00 -30.00   86
 11  \w   -118.00 -78.00   0.50   20.00    --  -73.91-125.00   0.00   80
 12  \w   -101.00 -75.00   0.50   20.00    --  -73.91-125.00 -30.00   52
 13  \w   -113.00 -88.00   0.50   20.00    --  -73.91-125.00-150.00   50
 14  \w   -104.00 -31.00   0.50   20.00    --  -73.91 125.00-150.00  146
 15  \w   -118.00 -80.00   0.50   20.00    --  -75.95 -30.00 150.00   76
 16  \w     50.00  90.00   0.50   20.00    --   80.01 -95.00 120.00   80
 17  \w     81.00 112.00   0.50   20.00    --   80.01 125.00  60.00   62
 18  \w     87.00 120.00   0.50   20.00    --   80.01 125.00-180.00   66
 19  \w     98.00 124.00   0.50   20.00    --   80.01 125.00 150.00   52
 20  \w     49.00  91.00   0.50   20.00    --   80.01 -95.00-150.00   84
 21  \w     42.00  86.00   0.50   20.00    --   80.01 -95.00 -30.00   88
 22  \w     83.00 122.00   0.50   20.00    --   80.01  30.00   0.00   78
;
_diffrn_measurement_device 'four-circle diffractometer'
_diffrn_measurement_device_type 'XtaLAB Synergy R, DW system, HyPix-Arc 150'
_diffrn_measurement_method '\w scans'
_diffrn_orient_matrix_type 'CrysAlisPro convention (1999,Acta A55,543-557)'
_diffrn_orient_matrix_UB_11 -0.0256187000
_diffrn_orient_matrix_UB_12 0.0335383000
_diffrn_orient_matrix_UB_13 -0.0547385000
_diffrn_orient_matrix_UB_21 -0.1555936000
_diffrn_orient_matrix_UB_22 0.0040981000
_diffrn_orient_matrix_UB_23 0.0177808000
_diffrn_orient_matrix_UB_31 0.0640460000
_diffrn_orient_matrix_UB_32 0.0234749000
_diffrn_orient_matrix_UB_33 0.0751604000
_diffrn_radiation_monochromator mirror
_diffrn_radiation_probe x-ray
_diffrn_radiation_type 'Cu K\a'
_diffrn_radiation_wavelength 1.54184
_diffrn_reflns_av_unetI/netI 0.0880
_diffrn_reflns_Laue_measured_fraction_full 0.970
_diffrn_reflns_Laue_measured_fraction_max 0.975
_diffrn_reflns_limit_h_max 8
_diffrn_reflns_limit_h_min -8
_diffrn_reflns_limit_k_max 33
_diffrn_reflns_limit_k_min -33
_diffrn_reflns_limit_l_max 15
_diffrn_reflns_limit_l_min -15
_diffrn_reflns_number 6384
_diffrn_reflns_point_group_measured_fraction_full 0.970
_diffrn_reflns_point_group_measured_fraction_max 0.975
_diffrn_reflns_theta_full 44.586
_diffrn_reflns_theta_max 44.586
_diffrn_reflns_theta_min 2.960
_diffrn_source 'Rotating-anode X-ray tube'
_diffrn_source_type 'Rigaku (Cu) X-ray Source'
_exptl_absorpt_coefficient_mu 5.137
_exptl_absorpt_correction_T_max 1.000
_exptl_absorpt_correction_T_min 0.513
_exptl_absorpt_correction_type gaussian
_exptl_absorpt_process_details
;
CrysAlisPro 1.171.42.75a (Rigaku Oxford Diffraction, 2022)
Numerical absorption correction based on Gaussian integration over
a multifaceted crystal model.
Empirical absorption correction using spherical harmonics
as implemented in SCALE3 ABSPACK scaling algorithm
;
_exptl_crystal_colour colourless
_exptl_crystal_colour_primary colourless
_exptl_crystal_density_diffrn 1.345
_exptl_crystal_description plate
_exptl_crystal_F_000 2296
_exptl_crystal_size_max 0.192
_exptl_crystal_size_mid 0.048
_exptl_crystal_size_min 0.037
_refine_diff_density_max 2.025
_refine_diff_density_min -1.495
_refine_diff_density_rms 0.198
_refine_ls_extinction_method none
_refine_ls_goodness_of_fit_ref 1.114
_refine_ls_hydrogen_treatment constr
_refine_ls_matrix_type full
_refine_ls_number_parameters 638
_refine_ls_number_reflns 6384
_refine_ls_number_restraints 1034
_refine_ls_restrained_S_all 1.043
_refine_ls_R_factor_all 0.1429
_refine_ls_R_factor_gt 0.1021
_refine_ls_shift/su_max 0.000
_refine_ls_shift/su_mean 0.000
_refine_ls_structure_factor_coef Fsqd
_refine_ls_weighting_details 'w=1/[\s^2^(Fo^2^)+(0.2000P)^2^] where P=(Fo^2^+2Fc^2^)/3'
_refine_ls_weighting_scheme calc
_refine_ls_wR_factor_gt 0.2574
_refine_ls_wR_factor_ref 0.2932
_reflns_Friedel_coverage 0.000
_reflns_number_gt 4301
_reflns_number_total 6384
_reflns_threshold_expression 'I > 2\s(I)'
_twin_special_details
;
Component 2 rotated by -179.9022\% 
around [0.00 1.00 0.00] (reciprocal) or [0.07 1.00 0.01] (direct)
;
_cod_data_source_file d2dt04039e2.cif
_cod_data_source_block ag402_twin1_hklf5_sq
_cod_depositor_comments
;
The following automatic conversions were performed:

data item '_exptl_absorpt_correction_type' value 'Gaussian' was
changed to 'gaussian' in accordance with the
/home/data/users/saulius/crontab/automatic-downloads/rss-feeds/RSC/lib/dictionaries/cif_core.dic
dictionary named 'cif_core.dic' version 2.4.2 last updated on
2011-04-26.

Automatic conversion script
Id: cif_fix_values 7556 2019-12-06 15:28:31Z antanas 
;
_cod_database_code 7712443
_shelx_shelxl_version_number 2018/3
_audit_contact_author 'Farzaneh Fadaei Tirani'
_chemical_oxdiff_formula 'C52 H50 F6 Ir N7 O4'
_shelx_space_group_comment
;
The symmetry employed for this shelxl refinement is uniquely defined
by the following loop, which should always be used as a source of
symmetry information in preference to the above space-group names.
They are only intended as comments.
;
_shelx_estimated_absorpt_t_max 0.833
_shelx_estimated_absorpt_t_min 0.439
_olex2_refinement_description
;
1. Twinned data refinement
 Scales: 0.564(5)
 0.436(5)
2. Fixed Uiso
 At 1.2 times of:
  All C(H) groups, All C(H,H) groups, All N(H) groups
 At 1.5 times of:
  All C(H,H,H) groups
3. Restrained distances
 O4-C51
 1.4 with sigma of 0.02
 C52-F6 = C52-F4
 1.34 with sigma of 0.02
 C51-C52
 1.57 with sigma of 0.02
 C52-F5
 1.36 with sigma of 0.02
 C51-F6
 2.41 with sigma of 0.04
 C51-F5
 2.38 with sigma of 0.04
 O4-C52 = C51-F4
 2.43 with sigma of 0.04
 O4-C51 \\sim C51-O3
 with sigma of 0.01
4. Uiso/Uaniso restraints and constraints
All non-hydrogen atoms have similar U: within 2A with sigma of 0.01 and sigma
for terminal atoms of 0.02 within 2A
5. Rigid body (RIGU) restrains
 All non-hydrogen atoms
 with sigma for 1-2 distances of 0.004 and sigma for 1-3 distances of 0.004
6.a Ternary CH refined with riding coordinates:
 N7(H7)
6.b Secondary CH2 refined with riding coordinates:
 C45(H45A,H45B), C47(H47A,H47B), C49(H49A,H49B)
6.c Aromatic/amide H refined with riding coordinates:
 C2(H2), C3(H3), C4(H4), C5(H5), C9(H9), C10(H10), C11(H11), C12(H12),
 C16(H16), C17(H17), C18(H18), C19(H19), C23(H23), C24(H24), C25(H25), C26(H26),
  C31(H31), C32(H32), C33(H33), C34(H34), C37(H37), C38(H38), C39(H39),
 C40(H40), C41(H41)
6.d Idealised Me refined as rotating group:
 C14(H14A,H14B,H14C), C28(H28A,H28B,H28C), C42(H42A,H42B,H42C), C46(H46A,H46B,
 H46C), C48(H48A,H48B,H48C), C50(H50A,H50B,H50C)
;
_platon_squeeze_special_details
;
A solvent mask was calculated and 414 electrons were 
found in a volume of 1171\%A^3^ in 2 voids per unit cell. 
This is consistent with the presence of 
1[C5H12], 1[C5H12] per Asymmetric Unit 
which account for 336 electrons 
per unit cell.
;
_platon_squeeze_void_probe_radius 1.20
_olex2_submission_special_instructions 'No special instructions were received'
_oxdiff_exptl_absorpt_empirical_details
;
Empirical correction (ABSPACK) includes:
- Absorption correction using spherical harmonics
- Frame scaling
;
_oxdiff_exptl_absorpt_empirical_full_max 3.071
_oxdiff_exptl_absorpt_empirical_full_min 0.428
_oxdiff_twin_integration_method simultaneous
_oxdiff_twin_items 2

loop_
_space_group_symop_operation_xyz
'x, y, z'
'-x, y+1/2, -z+1/2'
'-x, -y, -z'
'x, -y-1/2, z-1/2'

loop_
_atom_site_label
_atom_site_type_symbol
_atom_site_fract_x
_atom_site_fract_y
_atom_site_fract_z
_atom_site_U_iso_or_equiv
_atom_site_adp_type
_atom_site_occupancy
_atom_site_site_symmetry_order
_atom_site_calc_flag
_atom_site_refinement_flags_posn
_atom_site_refinement_flags_adp
_atom_site_refinement_flags_occupancy
_atom_site_disorder_assembly
_atom_site_disorder_group
Ir1 Ir 0.78618(15) 0.68613(3) 0.61305(7) 0.0454(6) Uani 1 1 d . . . . .
F1 F 1.1068(19) 0.7905(5) 0.6251(10) 0.086(5) Uani 1 1 d . U . . .
F2 F 1.2326(19) 0.7424(5) 0.6298(10) 0.090(5) Uani 1 1 d . U . . .
F3 F 1.251(2) 0.7727(5) 0.7356(10) 0.096(5) Uani 1 1 d . U . . .
O1 O 0.9322(19) 0.7321(4) 0.6248(10) 0.049(4) Uani 1 1 d . U . . .
O2 O 1.025(2) 0.7349(5) 0.7634(11) 0.061(5) Uani 1 1 d . U . . .
N1 N 0.781(2) 0.6449(5) 0.4664(12) 0.053(4) Uani 1 1 d . U . . .
N2 N 0.882(3) 0.6955(5) 0.4424(13) 0.052(4) Uani 1 1 d . U . . .
N3 N 0.887(2) 0.6615(6) 0.7819(12) 0.052(4) Uani 1 1 d . U . . .
N4 N 0.678(3) 0.6872(5) 0.7864(13) 0.053(4) Uani 1 1 d . U . . .
N5 N 0.502(2) 0.7202(6) 0.5031(12) 0.047(4) Uani 1 1 d . U . . .
N6 N 0.597(2) 0.7549(6) 0.6040(12) 0.046(4) Uani 1 1 d . U . . .
C1 C 0.684(3) 0.6390(7) 0.5889(17) 0.058(4) Uani 1 1 d . U . . .
C2 C 0.602(3) 0.6182(7) 0.6291(16) 0.055(5) Uani 1 1 d . U . . .
H2 H 0.585871 0.627576 0.679365 0.066 Uiso 1 1 calc R U . . .
C3 C 0.541(3) 0.5856(7) 0.6066(16) 0.057(5) Uani 1 1 d . U . . .
H3 H 0.489284 0.573168 0.641619 0.068 Uiso 1 1 calc R U . . .
C4 C 0.554(3) 0.5707(7) 0.5319(15) 0.054(5) Uani 1 1 d . U . . .
H4 H 0.509466 0.548458 0.513103 0.065 Uiso 1 1 calc R U . . .
C5 C 0.638(3) 0.5909(7) 0.4853(16) 0.055(5) Uani 1 1 d . U . . .
H5 H 0.653198 0.582095 0.434210 0.067 Uiso 1 1 calc R U . . .
C6 C 0.697(3) 0.6229(7) 0.5144(16) 0.055(4) Uani 1 1 d . U . . .
C7 C 0.815(3) 0.6793(7) 0.4973(16) 0.049(4) Uani 1 1 d . U . . .
C8 C 0.828(3) 0.6393(7) 0.3905(16) 0.057(4) Uani 1 1 d . U . . .
C9 C 0.831(3) 0.6106(7) 0.3428(16) 0.061(5) Uani 1 1 d . U . . .
H9 H 0.797280 0.587725 0.355248 0.073 Uiso 1 1 calc R U . . .
C10 C 0.891(3) 0.6172(7) 0.2720(16) 0.063(5) Uani 1 1 d . U . . .
H10 H 0.886864 0.598823 0.232400 0.075 Uiso 1 1 calc R U . . .
C11 C 0.953(3) 0.6498(7) 0.2591(16) 0.061(5) Uani 1 1 d . U . . .
H11 H 0.994502 0.652913 0.211967 0.073 Uiso 1 1 calc R U . . .
C12 C 0.958(3) 0.6776(7) 0.3129(17) 0.059(5) Uani 1 1 d . U . . .
H12 H 1.002501 0.699732 0.304652 0.071 Uiso 1 1 calc R U . . .
C13 C 0.895(3) 0.6724(7) 0.3788(16) 0.054(4) Uani 1 1 d . U . . .
C14 C 0.933(3) 0.7323(7) 0.4479(15) 0.058(7) Uani 1 1 d . U . . .
H14A H 0.867254 0.746671 0.406237 0.087 Uiso 1 1 calc R U . . .
H14B H 1.033637 0.733204 0.438468 0.087 Uiso 1 1 calc R U . . .
H14C H 0.932126 0.741718 0.502634 0.087 Uiso 1 1 calc R U . . .
C15 C 0.980(3) 0.6588(7) 0.6546(15) 0.050(4) Uani 1 1 d . U . . .
C16 C 1.094(3) 0.6486(7) 0.6167(15) 0.049(5) Uani 1 1 d . U . . .
H16 H 1.084495 0.652837 0.559570 0.059 Uiso 1 1 calc R U . . .
C17 C 1.220(3) 0.6326(7) 0.6600(16) 0.055(5) Uani 1 1 d . U . . .
H17 H 1.296538 0.627802 0.631735 0.066 Uiso 1 1 calc R U . . .
C18 C 1.244(3) 0.6226(7) 0.7440(16) 0.057(5) Uani 1 1 d . U . . .
H18 H 1.330315 0.610064 0.770447 0.068 Uiso 1 1 calc R U . . .
C19 C 1.132(3) 0.6325(7) 0.7866(16) 0.052(5) Uani 1 1 d . U . . .
H19 H 1.140795 0.627131 0.843181 0.063 Uiso 1 1 calc R U . . .
C20 C 1.008(3) 0.6503(7) 0.7417(15) 0.049(4) Uani 1 1 d . U . . .
C21 C 0.775(3) 0.6802(7) 0.7311(16) 0.050(4) Uani 1 1 d . U . . .
C22 C 0.865(3) 0.6569(8) 0.8607(16) 0.059(4) Uani 1 1 d . U . . .
C23 C 0.944(3) 0.6425(7) 0.9317(16) 0.064(5) Uani 1 1 d . U . . .
H23 H 1.036273 0.631253 0.932824 0.077 Uiso 1 1 calc R U . . .
C24 C 0.889(3) 0.6445(8) 1.0006(17) 0.074(5) Uani 1 1 d . U . . .
H24 H 0.942909 0.634188 1.050173 0.088 Uiso 1 1 calc R U . . .
C25 C 0.754(4) 0.6618(9) 0.9992(18) 0.077(5) Uani 1 1 d . U . . .
H25 H 0.721563 0.664253 1.049255 0.093 Uiso 1 1 calc R U . . .
C26 C 0.665(4) 0.6755(8) 0.9265(17) 0.068(5) Uani 1 1 d . U . . .
H26 H 0.568938 0.685077 0.923606 0.082 Uiso 1 1 calc R U . . .
C27 C 0.730(3) 0.6736(8) 0.8610(17) 0.059(4) Uani 1 1 d . U . . .
C28 C 0.530(3) 0.7019(7) 0.7555(15) 0.053(6) Uani 1 1 d . U . . .
H28A H 0.521187 0.724947 0.782028 0.079 Uiso 1 1 calc R U . . .
H28B H 0.455339 0.685400 0.767862 0.079 Uiso 1 1 calc R U . . .
H28C H 0.513362 0.705324 0.695905 0.079 Uiso 1 1 calc R U . . .
C29 C 0.612(3) 0.7205(7) 0.5757(16) 0.051(4) Uani 1 1 d . U . . .
C30 C 0.422(3) 0.7520(7) 0.4895(15) 0.043(4) Uani 1 1 d . U . . .
C31 C 0.311(3) 0.7634(7) 0.4313(15) 0.045(5) Uani 1 1 d . U . . .
H31 H 0.270636 0.748123 0.386452 0.054 Uiso 1 1 calc R U . . .
C32 C 0.251(3) 0.7978(7) 0.4349(16) 0.048(5) Uani 1 1 d . U . . .
H32 H 0.169658 0.805792 0.394168 0.058 Uiso 1 1 calc R U . . .
C33 C 0.316(3) 0.8195(7) 0.5001(16) 0.048(5) Uani 1 1 d . U . . .
H33 H 0.281070 0.843199 0.502802 0.057 Uiso 1 1 calc R U . . .
C34 C 0.429(3) 0.8074(7) 0.5604(16) 0.049(5) Uani 1 1 d . U . . .
H34 H 0.467038 0.822002 0.606726 0.059 Uiso 1 1 calc R U . . .
C35 C 0.490(3) 0.7732(7) 0.5539(15) 0.044(4) Uani 1 1 d . U . . .
C36 C 0.453(3) 0.6902(7) 0.4530(17) 0.052(4) Uani 1 1 d . U . . .
C37 C 0.359(3) 0.6656(8) 0.4705(17) 0.057(5) Uani 1 1 d . U . . .
H37 H 0.328778 0.668267 0.520992 0.069 Uiso 1 1 calc R U . . .
C38 C 0.302(3) 0.6362(8) 0.4217(18) 0.067(5) Uani 1 1 d . U . . .
H38 H 0.237683 0.619080 0.437135 0.081 Uiso 1 1 calc R U . . .
C39 C 0.350(3) 0.6347(8) 0.3502(19) 0.071(5) Uani 1 1 d . U . . .
H39 H 0.309138 0.616268 0.312820 0.086 Uiso 1 1 calc R U . . .
C40 C 0.450(3) 0.6571(7) 0.3263(18) 0.065(5) Uani 1 1 d . U . . .
H40 H 0.483179 0.653205 0.276837 0.078 Uiso 1 1 calc R U . . .
C41 C 0.503(3) 0.6862(7) 0.3785(16) 0.054(5) Uani 1 1 d . U . . .
H41 H 0.570325 0.702797 0.364127 0.065 Uiso 1 1 calc R U . . .
C42 C 0.694(3) 0.7692(7) 0.6795(14) 0.056(7) Uani 1 1 d . U . . .
H42A H 0.758763 0.750212 0.707154 0.084 Uiso 1 1 calc R U . . .
H42B H 0.633493 0.778391 0.716414 0.084 Uiso 1 1 calc R U . . .
H42C H 0.754590 0.788632 0.664753 0.084 Uiso 1 1 calc R U . . .
C43 C 1.021(3) 0.7401(7) 0.6942(19) 0.057(4) Uani 1 1 d . U . . .
C44 C 1.154(4) 0.7622(9) 0.6683(19) 0.067(5) Uani 1 1 d . U . . .
F4 F 0.434(3) 0.5030(7) 0.2408(18) 0.175(9) Uani 1 1 d D U . . .
F5 F 0.519(3) 0.5521(6) 0.2939(17) 0.161(8) Uani 1 1 d D U . . .
F6 F 0.501(3) 0.5111(7) 0.3799(17) 0.173(8) Uani 1 1 d D U . . .
O3 O 0.683(3) 0.4699(7) 0.282(2) 0.162(9) Uani 1 1 d D U . . .
O4 O 0.791(3) 0.5175(7) 0.3544(19) 0.148(9) Uani 1 1 d D U . . .
C51 C 0.687(3) 0.5035(8) 0.299(2) 0.152(8) Uani 1 1 d D U . . .
C52 C 0.530(3) 0.5159(9) 0.304(2) 0.152(7) Uani 1 1 d D U . . .
N7 N 0.970(4) 0.5231(7) 0.6604(17) 0.106(6) Uani 1 1 d . U . . .
H7 H 1.061620 0.510456 0.653218 0.128 Uiso 1 1 calc R U . . .
C45 C 0.971(4) 0.5605(9) 0.623(2) 0.105(7) Uani 1 1 d . U . . .
H45A H 0.871375 0.571116 0.613498 0.126 Uiso 1 1 calc R U . . .
H45B H 1.040607 0.576174 0.660471 0.126 Uiso 1 1 calc R U . . .
C46 C 1.020(4) 0.5572(9) 0.542(2) 0.107(9) Uani 1 1 d . U . . .
H46A H 0.954530 0.540386 0.505856 0.161 Uiso 1 1 calc R U . . .
H46B H 1.121708 0.548377 0.551682 0.161 Uiso 1 1 calc R U . . .
H46C H 1.014135 0.580593 0.515001 0.161 Uiso 1 1 calc R U . . .
C47 C 0.985(5) 0.5301(10) 0.756(2) 0.113(7) Uani 1 1 d . U . . .
H47A H 0.983793 0.506625 0.782829 0.136 Uiso 1 1 calc R U . . .
H47B H 1.083631 0.540803 0.777215 0.136 Uiso 1 1 calc R U . . .
C48 C 0.876(5) 0.5524(10) 0.780(2) 0.131(11) Uani 1 1 d . U . . .
H48A H 0.842066 0.570236 0.736864 0.196 Uiso 1 1 calc R U . . .
H48B H 0.920017 0.564382 0.831376 0.196 Uiso 1 1 calc R U . . .
H48C H 0.792632 0.537700 0.787095 0.196 Uiso 1 1 calc R U . . .
C49 C 0.844(4) 0.5028(9) 0.618(2) 0.102(7) Uani 1 1 d . U . . .
H49A H 0.843707 0.502831 0.558167 0.123 Uiso 1 1 calc R U . . .
H49B H 0.752690 0.514599 0.625200 0.123 Uiso 1 1 calc R U . . .
C50 C 0.845(4) 0.4641(8) 0.647(2) 0.111(10) Uani 1 1 d . U . . .
H50A H 0.787376 0.449276 0.603444 0.167 Uiso 1 1 calc R U . . .
H50B H 0.800529 0.463027 0.695651 0.167 Uiso 1 1 calc R U . . .
H50C H 0.946779 0.455334 0.661902 0.167 Uiso 1 1 calc R U . . .

loop_
_atom_site_aniso_label
_atom_site_aniso_U_11
_atom_site_aniso_U_22
_atom_site_aniso_U_33
_atom_site_aniso_U_23
_atom_site_aniso_U_13
_atom_site_aniso_U_12
Ir1 0.0413(9) 0.0558(10) 0.0438(9) 0.0011(6) 0.0200(6) 0.0022(8)
F1 0.078(12) 0.091(11) 0.093(11) 0.021(9) 0.025(9) -0.020(9)
F2 0.066(11) 0.114(12) 0.107(12) -0.028(10) 0.056(10) -0.017(9)
F3 0.087(12) 0.142(14) 0.063(9) -0.004(9) 0.024(8) -0.041(10)
O1 0.049(9) 0.069(9) 0.040(8) 0.002(7) 0.037(7) -0.005(8)
O2 0.053(12) 0.088(12) 0.047(9) 0.007(9) 0.018(9) -0.003(10)
N1 0.052(9) 0.059(8) 0.051(7) -0.001(6) 0.018(7) 0.003(7)
N2 0.053(10) 0.059(8) 0.047(8) 0.001(7) 0.017(7) 0.005(8)
N3 0.045(8) 0.070(9) 0.040(7) -0.007(7) 0.012(6) -0.001(7)
N4 0.053(9) 0.073(10) 0.037(8) -0.007(8) 0.016(7) 0.006(8)
N5 0.038(8) 0.061(8) 0.047(8) 0.001(6) 0.019(7) 0.003(7)
N6 0.037(9) 0.062(9) 0.041(8) -0.004(7) 0.014(7) 0.007(7)
C1 0.057(10) 0.058(9) 0.062(9) 0.004(7) 0.021(8) 0.004(8)
C2 0.050(11) 0.057(10) 0.063(10) -0.003(8) 0.024(9) 0.006(9)
C3 0.056(11) 0.060(10) 0.058(10) -0.007(9) 0.023(9) 0.002(9)
C4 0.055(11) 0.059(10) 0.052(10) -0.002(8) 0.021(9) -0.003(9)
C5 0.056(11) 0.059(10) 0.055(10) 0.001(8) 0.020(9) -0.001(9)
C6 0.053(9) 0.060(8) 0.053(8) 0.006(7) 0.013(7) -0.002(8)
C7 0.047(10) 0.060(9) 0.045(8) -0.003(7) 0.018(7) 0.006(8)
C8 0.062(9) 0.064(8) 0.051(8) -0.002(7) 0.022(7) 0.007(8)
C9 0.069(11) 0.064(9) 0.054(9) 0.000(8) 0.025(9) 0.013(10)
C10 0.073(12) 0.068(10) 0.052(10) 0.001(9) 0.025(9) 0.019(10)
C11 0.070(12) 0.070(11) 0.048(10) 0.003(8) 0.022(9) 0.015(10)
C12 0.067(11) 0.064(10) 0.052(10) 0.007(8) 0.023(9) 0.014(10)
C13 0.060(10) 0.061(8) 0.044(8) 0.001(7) 0.019(7) 0.008(8)
C14 0.061(17) 0.069(11) 0.040(14) -0.015(11) 0.004(13) -0.016(12)
C15 0.042(9) 0.072(10) 0.040(8) -0.003(8) 0.020(7) 0.003(8)
C16 0.042(10) 0.072(11) 0.041(9) -0.001(9) 0.023(8) 0.007(9)
C17 0.044(10) 0.074(11) 0.052(9) -0.001(9) 0.020(9) 0.008(9)
C18 0.042(10) 0.075(11) 0.054(9) -0.001(9) 0.014(8) 0.003(9)
C19 0.044(9) 0.069(11) 0.046(9) -0.004(9) 0.013(8) -0.001(9)
C20 0.043(8) 0.066(9) 0.040(7) -0.001(8) 0.015(7) -0.002(7)
C21 0.048(9) 0.066(10) 0.040(8) 0.000(7) 0.018(7) 0.001(8)
C22 0.054(9) 0.080(10) 0.043(7) -0.003(8) 0.015(7) 0.003(8)
C23 0.059(11) 0.091(12) 0.045(8) 0.003(9) 0.021(8) 0.010(10)
C24 0.072(12) 0.105(12) 0.049(9) 0.002(10) 0.025(9) 0.020(10)
C25 0.070(12) 0.112(13) 0.053(9) 0.004(10) 0.020(9) 0.021(11)
C26 0.061(11) 0.100(12) 0.047(9) 0.003(10) 0.020(8) 0.014(10)
C27 0.054(9) 0.081(10) 0.042(7) -0.002(8) 0.014(7) 0.004(8)
C28 0.051(12) 0.073(16) 0.037(13) -0.012(12) 0.016(11) 0.007(12)
C29 0.043(9) 0.062(9) 0.050(9) -0.001(7) 0.015(7) 0.004(8)
C30 0.038(9) 0.058(8) 0.039(8) 0.009(7) 0.020(7) 0.000(7)
C31 0.038(10) 0.059(10) 0.042(9) 0.005(8) 0.018(7) 0.000(8)
C32 0.042(11) 0.061(10) 0.047(10) 0.012(8) 0.021(8) 0.005(9)
C33 0.045(11) 0.057(10) 0.046(10) 0.012(8) 0.023(8) 0.005(9)
C34 0.044(11) 0.062(9) 0.045(9) 0.007(8) 0.019(8) 0.006(8)
C35 0.041(9) 0.060(8) 0.036(8) 0.004(7) 0.018(7) 0.006(7)
C36 0.041(9) 0.063(9) 0.057(8) -0.005(7) 0.021(7) 0.001(8)
C37 0.043(11) 0.066(10) 0.068(10) -0.004(9) 0.025(9) -0.002(9)
C38 0.049(12) 0.070(11) 0.082(11) -0.007(10) 0.010(10) -0.003(10)
C39 0.060(12) 0.074(11) 0.076(11) -0.008(10) 0.006(10) -0.008(10)
C40 0.064(12) 0.069(11) 0.061(10) -0.007(9) 0.009(10) -0.002(10)
C41 0.048(11) 0.062(10) 0.058(10) -0.006(8) 0.020(9) 0.002(9)
C42 0.033(14) 0.093(17) 0.047(12) -0.021(11) 0.021(9) 0.000(13)
C43 0.057(10) 0.074(10) 0.049(8) 0.001(8) 0.031(8) -0.003(8)
C44 0.062(10) 0.089(10) 0.059(10) -0.003(8) 0.034(7) -0.012(8)
F4 0.157(17) 0.166(17) 0.196(18) -0.071(16) 0.020(15) -0.006(16)
F5 0.141(18) 0.126(13) 0.204(19) -0.030(13) 0.011(16) 0.017(14)
F6 0.182(19) 0.162(16) 0.184(17) -0.054(14) 0.063(15) -0.009(17)
O3 0.16(2) 0.130(16) 0.21(2) -0.043(17) 0.066(18) 0.003(15)
O4 0.132(17) 0.130(18) 0.18(2) -0.041(16) 0.028(16) 0.021(15)
C51 0.146(15) 0.131(14) 0.181(17) -0.058(14) 0.041(14) 0.010(14)
C52 0.147(15) 0.132(13) 0.179(16) -0.057(14) 0.038(13) 0.004(13)
N7 0.126(15) 0.085(12) 0.104(12) -0.003(11) 0.015(12) 0.002(11)
C45 0.129(17) 0.084(13) 0.097(14) -0.004(12) 0.016(14) 0.000(14)
C46 0.14(2) 0.085(19) 0.093(17) 0.000(16) 0.013(17) 0.007(19)
C47 0.132(18) 0.099(15) 0.105(13) -0.002(13) 0.017(14) 0.001(14)
C48 0.14(2) 0.13(2) 0.12(2) -0.012(19) 0.019(19) 0.009(19)
C49 0.123(17) 0.078(13) 0.106(15) -0.011(13) 0.024(14) 0.005(13)
C50 0.13(2) 0.072(15) 0.13(2) -0.009(17) 0.03(2) 0.012(16)

loop_
_atom_type_symbol
_atom_type_description
_atom_type_scat_dispersion_real
_atom_type_scat_dispersion_imag
_atom_type_scat_source
C C 0.0181 0.0091 'International Tables Vol C Tables 4.2.6.8 and 6.1.1.4'
H H 0.0000 0.0000 'International Tables Vol C Tables 4.2.6.8 and 6.1.1.4'
F F 0.0727 0.0534 'International Tables Vol C Tables 4.2.6.8 and 6.1.1.4'
Ir Ir -4.7710 6.5667 'International Tables Vol C Tables 4.2.6.8 and 6.1.1.4'
N N 0.0311 0.0180 'International Tables Vol C Tables 4.2.6.8 and 6.1.1.4'
O O 0.0492 0.0322 'International Tables Vol C Tables 4.2.6.8 and 6.1.1.4'

loop_
_exptl_crystal_face_index_h
_exptl_crystal_face_index_k
_exptl_crystal_face_index_l
_exptl_crystal_face_perp_dist
0 -1 0 0.0204
0 1 0 0.0162
1 0 0 0.0888
-1 0 0 0.0888
0 0 1 0.0121
0 2 1 0.0133
0 -2 -1 0.0233
0 2 -1 0.0306

loop_
_geom_angle_atom_site_label_1
_geom_angle_atom_site_label_2
_geom_angle_atom_site_label_3
_geom_angle
_geom_angle_site_symmetry_1
_geom_angle_site_symmetry_3
_geom_angle_publ_flag
C1 Ir1 O1 167.3(9) . . ?
C1 Ir1 C7 81.4(11) . . ?
C1 Ir1 C15 88.4(11) . . ?
C1 Ir1 C29 100.6(11) . . ?
C7 Ir1 O1 88.8(9) . . ?
C7 Ir1 C15 88.5(10) . . ?
C7 Ir1 C29 92.6(10) . . ?
C15 Ir1 O1 83.2(9) . . ?
C21 Ir1 O1 99.3(8) . . ?
C21 Ir1 C1 88.7(11) . . ?
C21 Ir1 C7 165.6(10) . . ?
C21 Ir1 C15 80.7(10) . . ?
C21 Ir1 C29 99.6(11) . . ?
C29 Ir1 O1 87.9(9) . . ?
C29 Ir1 C15 171.0(11) . . ?
C43 O1 Ir1 121.8(16) . . ?
C7 N1 C6 115(2) . . ?
C7 N1 C8 112(2) . . ?
C8 N1 C6 133(2) . . ?
C7 N2 C13 111(2) . . ?
C7 N2 C14 125(2) . . ?
C13 N2 C14 124(2) . . ?
C21 N3 C20 114(2) . . ?
C21 N3 C22 114(2) . . ?
C22 N3 C20 133(2) . . ?
C21 N4 C28 121(2) . . ?
C27 N4 C21 112(2) . . ?
C27 N4 C28 127(2) . . ?
C29 N5 C36 127(2) . . ?
C30 N5 C29 113(2) . . ?
C30 N5 C36 119(2) . . ?
C29 N6 C42 122(2) . . ?
C35 N6 C29 112(2) . . ?
C35 N6 C42 125(2) . . ?
C2 C1 Ir1 134(2) . . ?
C2 C1 C6 111(3) . . ?
C6 C1 Ir1 115(2) . . ?
C1 C2 H2 115.8 . . ?
C1 C2 C3 128(3) . . ?
C3 C2 H2 115.8 . . ?
C2 C3 H3 120.2 . . ?
C2 C3 C4 120(3) . . ?
C4 C3 H3 120.2 . . ?
C3 C4 H4 122.1 . . ?
C3 C4 C5 116(3) . . ?
C5 C4 H4 122.1 . . ?
C4 C5 H5 120.1 . . ?
C6 C5 C4 120(2) . . ?
C6 C5 H5 120.1 . . ?
C1 C6 N1 113(2) . . ?
C5 C6 N1 121(2) . . ?
C5 C6 C1 126(3) . . ?
N1 C7 Ir1 113.7(17) . . ?
N2 C7 Ir1 140(2) . . ?
N2 C7 N1 105(2) . . ?
C9 C8 N1 133(3) . . ?
C9 C8 C13 124(3) . . ?
C13 C8 N1 102(2) . . ?
C8 C9 H9 122.9 . . ?
C8 C9 C10 114(3) . . ?
C10 C9 H9 122.9 . . ?
C9 C10 H10 119.0 . . ?
C11 C10 C9 122(3) . . ?
C11 C10 H10 119.0 . . ?
C10 C11 H11 119.3 . . ?
C12 C11 C10 121(3) . . ?
C12 C11 H11 119.3 . . ?
C11 C12 H12 121.2 . . ?
C13 C12 C11 118(3) . . ?
C13 C12 H12 121.2 . . ?
N2 C13 C8 109(2) . . ?
C12 C13 N2 130(3) . . ?
C12 C13 C8 121(2) . . ?
N2 C14 H14A 109.5 . . ?
N2 C14 H14B 109.5 . . ?
N2 C14 H14C 109.5 . . ?
H14A C14 H14B 109.5 . . ?
H14A C14 H14C 109.5 . . ?
H14B C14 H14C 109.5 . . ?
C16 C15 Ir1 133(2) . . ?
C16 C15 C20 114(2) . . ?
C20 C15 Ir1 113.5(18) . . ?
C15 C16 H16 119.3 . . ?
C17 C16 C15 121(2) . . ?
C17 C16 H16 119.3 . . ?
C16 C17 H17 117.6 . . ?
C16 C17 C18 125(3) . . ?
C18 C17 H17 117.6 . . ?
C17 C18 H18 121.8 . . ?
C17 C18 C19 116(3) . . ?
C19 C18 H18 121.8 . . ?
C18 C19 H19 121.3 . . ?
C20 C19 C18 117(2) . . ?
C20 C19 H19 121.3 . . ?
C15 C20 N3 114(2) . . ?
C19 C20 N3 120(2) . . ?
C19 C20 C15 126(2) . . ?
N3 C21 Ir1 118.0(18) . . ?
N3 C21 N4 101(2) . . ?
N4 C21 Ir1 141(2) . . ?
N3 C22 C27 105(2) . . ?
C23 C22 N3 135(3) . . ?
C23 C22 C27 119(3) . . ?
C22 C23 H23 120.5 . . ?
C24 C23 C22 119(3) . . ?
C24 C23 H23 120.5 . . ?
C23 C24 H24 119.8 . . ?
C23 C24 C25 120(3) . . ?
C25 C24 H24 119.8 . . ?
C24 C25 H25 118.8 . . ?
C24 C25 C26 122(3) . . ?
C26 C25 H25 118.8 . . ?
C25 C26 H26 123.5 . . ?
C27 C26 C25 113(3) . . ?
C27 C26 H26 123.5 . . ?
N4 C27 C22 108(2) . . ?
N4 C27 C26 126(3) . . ?
C26 C27 C22 125(3) . . ?
N4 C28 H28A 109.5 . . ?
N4 C28 H28B 109.5 . . ?
N4 C28 H28C 109.5 . . ?
H28A C28 H28B 109.5 . . ?
H28A C28 H28C 109.5 . . ?
H28B C28 H28C 109.5 . . ?
N5 C29 Ir1 129.2(19) . . ?
N6 C29 Ir1 128(2) . . ?
N6 C29 N5 101(2) . . ?
C31 C30 N5 134(3) . . ?
C31 C30 C35 123(3) . . ?
C35 C30 N5 103(2) . . ?
C30 C31 H31 119.6 . . ?
C30 C31 C32 121(3) . . ?
C32 C31 H31 119.6 . . ?
C31 C32 H32 121.2 . . ?
C33 C32 C31 118(3) . . ?
C33 C32 H32 121.2 . . ?
C32 C33 H33 119.4 . . ?
C34 C33 C32 121(3) . . ?
C34 C33 H33 119.4 . . ?
C33 C34 H34 120.0 . . ?
C33 C34 C35 120(3) . . ?
C35 C34 H34 120.0 . . ?
N6 C35 C30 110(2) . . ?
N6 C35 C34 132(3) . . ?
C30 C35 C34 117(3) . . ?
N5 C36 C41 118(2) . . ?
C37 C36 N5 124(3) . . ?
C37 C36 C41 118(3) . . ?
C36 C37 H37 116.7 . . ?
C36 C37 C38 127(3) . . ?
C38 C37 H37 116.7 . . ?
C37 C38 H38 123.5 . . ?
C39 C38 C37 113(3) . . ?
C39 C38 H38 123.5 . . ?
C38 C39 H39 116.7 . . ?
C38 C39 C40 127(3) . . ?
C40 C39 H39 116.7 . . ?
C39 C40 H40 121.4 . . ?
C39 C40 C41 117(3) . . ?
C41 C40 H40 121.4 . . ?
C36 C41 H41 120.5 . . ?
C40 C41 C36 119(3) . . ?
C40 C41 H41 120.5 . . ?
N6 C42 H42A 109.5 . . ?
N6 C42 H42B 109.5 . . ?
N6 C42 H42C 109.5 . . ?
H42A C42 H42B 109.5 . . ?
H42A C42 H42C 109.5 . . ?
H42B C42 H42C 109.5 . . ?
O1 C43 C44 105(2) . . ?
O2 C43 O1 136(3) . . ?
O2 C43 C44 119(3) . . ?
F1 C44 F3 108(3) . . ?
F1 C44 C43 112(3) . . ?
F2 C44 F1 110(2) . . ?
F2 C44 F3 104(3) . . ?
F2 C44 C43 112(3) . . ?
F3 C44 C43 110(2) . . ?
O3 C51 O4 122(4) . . ?
O3 C51 C52 109(3) . . ?
O4 C51 C52 114(2) . . ?
F4 C52 F5 104(3) . . ?
F4 C52 F6 118(3) . . ?
F4 C52 C51 109(2) . . ?
F5 C52 C51 110(2) . . ?
F6 C52 F5 103(3) . . ?
F6 C52 C51 113(3) . . ?
C45 N7 H7 107.6 . . ?
C45 N7 C47 105(3) . . ?
C47 N7 H7 107.6 . . ?
C49 N7 H7 107.6 . . ?
C49 N7 C45 111(3) . . ?
C49 N7 C47 118(3) . . ?
N7 C45 H45A 110.0 . . ?
N7 C45 H45B 110.0 . . ?
H45A C45 H45B 108.3 . . ?
C46 C45 N7 109(3) . . ?
C46 C45 H45A 110.0 . . ?
C46 C45 H45B 110.0 . . ?
C45 C46 H46A 109.5 . . ?
C45 C46 H46B 109.5 . . ?
C45 C46 H46C 109.5 . . ?
H46A C46 H46B 109.5 . . ?
H46A C46 H46C 109.5 . . ?
H46B C46 H46C 109.5 . . ?
N7 C47 H47A 107.9 . . ?
N7 C47 H47B 107.9 . . ?
H47A C47 H47B 107.2 . . ?
C48 C47 N7 117(3) . . ?
C48 C47 H47A 107.9 . . ?
C48 C47 H47B 107.9 . . ?
C47 C48 H48A 109.5 . . ?
C47 C48 H48B 109.5 . . ?
C47 C48 H48C 109.5 . . ?
H48A C48 H48B 109.5 . . ?
H48A C48 H48C 109.5 . . ?
H48B C48 H48C 109.5 . . ?
N7 C49 H49A 108.9 . . ?
N7 C49 H49B 108.9 . . ?
N7 C49 C50 113(3) . . ?
H49A C49 H49B 107.7 . . ?
C50 C49 H49A 108.9 . . ?
C50 C49 H49B 108.9 . . ?
C49 C50 H50A 109.5 . . ?
C49 C50 H50B 109.5 . . ?
C49 C50 H50C 109.5 . . ?
H50A C50 H50B 109.5 . . ?
H50A C50 H50C 109.5 . . ?
H50B C50 H50C 109.5 . . ?

loop_
_geom_bond_atom_site_label_1
_geom_bond_atom_site_label_2
_geom_bond_distance
_geom_bond_site_symmetry_2
_geom_bond_publ_flag
Ir1 O1 2.172(16) . ?
Ir1 C1 2.00(3) . ?
Ir1 C7 2.02(3) . ?
Ir1 C15 2.05(3) . ?
Ir1 C21 2.00(2) . ?
Ir1 C29 2.05(3) . ?
F1 C44 1.30(3) . ?
F2 C44 1.30(3) . ?
F3 C44 1.33(3) . ?
O1 C43 1.30(3) . ?
O2 C43 1.16(3) . ?
N1 C6 1.48(3) . ?
N1 C7 1.40(3) . ?
N1 C8 1.44(3) . ?
N2 C7 1.35(3) . ?
N2 C13 1.39(3) . ?
N2 C14 1.45(3) . ?
N3 C20 1.48(3) . ?
N3 C21 1.38(3) . ?
N3 C22 1.38(3) . ?
N4 C21 1.45(3) . ?
N4 C27 1.34(3) . ?
N4 C28 1.46(3) . ?
N5 C29 1.40(3) . ?
N5 C30 1.40(3) . ?
N5 C36 1.42(3) . ?
N6 C29 1.39(3) . ?
N6 C35 1.34(3) . ?
N6 C42 1.48(3) . ?
C1 C2 1.36(3) . ?
C1 C6 1.41(4) . ?
C2 H2 0.9500 . ?
C2 C3 1.37(3) . ?
C3 H3 0.9500 . ?
C3 C4 1.39(3) . ?
C4 H4 0.9500 . ?
C4 C5 1.43(3) . ?
C5 H5 0.9500 . ?
C5 C6 1.36(3) . ?
C8 C9 1.34(3) . ?
C8 C13 1.42(4) . ?
C9 H9 0.9500 . ?
C9 C10 1.43(4) . ?
C10 H10 0.9500 . ?
C10 C11 1.39(3) . ?
C11 H11 0.9500 . ?
C11 C12 1.37(3) . ?
C12 H12 0.9500 . ?
C12 C13 1.36(4) . ?
C14 H14A 0.9800 . ?
C14 H14B 0.9800 . ?
C14 H14C 0.9800 . ?
C15 C16 1.40(3) . ?
C15 C20 1.45(3) . ?
C16 H16 0.9500 . ?
C16 C17 1.37(3) . ?
C17 H17 0.9500 . ?
C17 C18 1.42(3) . ?
C18 H18 0.9500 . ?
C18 C19 1.43(3) . ?
C19 H19 0.9500 . ?
C19 C20 1.40(3) . ?
C22 C23 1.36(3) . ?
C22 C27 1.40(4) . ?
C23 H23 0.9500 . ?
C23 C24 1.35(3) . ?
C24 H24 0.9500 . ?
C24 C25 1.41(4) . ?
C25 H25 0.9500 . ?
C25 C26 1.41(4) . ?
C26 H26 0.9500 . ?
C26 C27 1.36(4) . ?
C28 H28A 0.9800 . ?
C28 H28B 0.9800 . ?
C28 H28C 0.9800 . ?
C30 C31 1.32(3) . ?
C30 C35 1.38(3) . ?
C31 H31 0.9500 . ?
C31 C32 1.41(3) . ?
C32 H32 0.9500 . ?
C32 C33 1.39(3) . ?
C33 H33 0.9500 . ?
C33 C34 1.36(3) . ?
C34 H34 0.9500 . ?
C34 C35 1.41(3) . ?
C36 C37 1.34(3) . ?
C36 C41 1.42(4) . ?
C37 H37 0.9500 . ?
C37 C38 1.40(4) . ?
C38 H38 0.9500 . ?
C38 C39 1.36(4) . ?
C39 H39 0.9500 . ?
C39 C40 1.38(4) . ?
C40 H40 0.9500 . ?
C40 C41 1.41(3) . ?
C41 H41 0.9500 . ?
C42 H42A 0.9800 . ?
C42 H42B 0.9800 . ?
C42 H42C 0.9800 . ?
C43 C44 1.62(4) . ?
F4 C52 1.32(2) . ?
F5 C52 1.37(2) . ?
F6 C52 1.36(2) . ?
O3 C51 1.29(2) . ?
O4 C51 1.292(18) . ?
C51 C52 1.55(2) . ?
N7 H7 1.0000 . ?
N7 C45 1.53(4) . ?
N7 C47 1.58(4) . ?
N7 C49 1.45(4) . ?
C45 H45A 0.9900 . ?
C45 H45B 0.9900 . ?
C45 C46 1.52(4) . ?
C46 H46A 0.9800 . ?
C46 H46B 0.9800 . ?
C46 H46C 0.9800 . ?
C47 H47A 0.9900 . ?
C47 H47B 0.9900 . ?
C47 C48 1.43(5) . ?
C48 H48A 0.9800 . ?
C48 H48B 0.9800 . ?
C48 H48C 0.9800 . ?
C49 H49A 0.9900 . ?
C49 H49B 0.9900 . ?
C49 C50 1.53(4) . ?
C50 H50A 0.9800 . ?
C50 H50B 0.9800 . ?
C50 H50C 0.9800 . ?

loop_
_geom_torsion_atom_site_label_1
_geom_torsion_atom_site_label_2
_geom_torsion_atom_site_label_3
_geom_torsion_atom_site_label_4
_geom_torsion
_geom_torsion_site_symmetry_1
_geom_torsion_site_symmetry_2
_geom_torsion_site_symmetry_3
_geom_torsion_site_symmetry_4
_geom_torsion_publ_flag
Ir1 O1 C43 O2 -25(5) . . . . ?
Ir1 O1 C43 C44 154.6(16) . . . . ?
Ir1 C1 C2 C3 -178(2) . . . . ?
Ir1 C1 C6 N1 -2(3) . . . . ?
Ir1 C1 C6 C5 180(2) . . . . ?
Ir1 C15 C16 C17 175(2) . . . . ?
Ir1 C15 C20 N3 3(3) . . . . ?
Ir1 C15 C20 C19 -179(2) . . . . ?
O1 C43 C44 F1 58(3) . . . . ?
O1 C43 C44 F2 -67(3) . . . . ?
O1 C43 C44 F3 178(2) . . . . ?
O2 C43 C44 F1 -123(3) . . . . ?
O2 C43 C44 F2 112(3) . . . . ?
O2 C43 C44 F3 -2(4) . . . . ?
N1 C8 C9 C10 -179(3) . . . . ?
N1 C8 C13 N2 -2(3) . . . . ?
N1 C8 C13 C12 179(3) . . . . ?
N3 C22 C23 C24 176(3) . . . . ?
N3 C22 C27 N4 0(3) . . . . ?
N3 C22 C27 C26 180(3) . . . . ?
N5 C30 C31 C32 180(2) . . . . ?
N5 C30 C35 N6 -3(3) . . . . ?
N5 C30 C35 C34 -177(2) . . . . ?
N5 C36 C37 C38 178(3) . . . . ?
N5 C36 C41 C40 -178(2) . . . . ?
C1 C2 C3 C4 -3(5) . . . . ?
C2 C1 C6 N1 178(2) . . . . ?
C2 C1 C6 C5 0(4) . . . . ?
C2 C3 C4 C5 2(4) . . . . ?
C3 C4 C5 C6 -1(4) . . . . ?
C4 C5 C6 N1 -178(2) . . . . ?
C4 C5 C6 C1 0(5) . . . . ?
C6 N1 C7 Ir1 14(3) . . . . ?
C6 N1 C7 N2 -176(2) . . . . ?
C6 N1 C8 C9 -11(5) . . . . ?
C6 N1 C8 C13 176(3) . . . . ?
C6 C1 C2 C3 1(4) . . . . ?
C7 N1 C6 C1 -8(3) . . . . ?
C7 N1 C6 C5 171(2) . . . . ?
C7 N1 C8 C9 173(3) . . . . ?
C7 N1 C8 C13 1(3) . . . . ?
C7 N2 C13 C8 2(3) . . . . ?
C7 N2 C13 C12 -178(3) . . . . ?
C8 N1 C6 C1 177(3) . . . . ?
C8 N1 C6 C5 -5(5) . . . . ?
C8 N1 C7 Ir1 -169.3(17) . . . . ?
C8 N1 C7 N2 1(3) . . . . ?
C8 C9 C10 C11 7(4) . . . . ?
C9 C8 C13 N2 -175(3) . . . . ?
C9 C8 C13 C12 5(5) . . . . ?
C9 C10 C11 C12 -2(5) . . . . ?
C10 C11 C12 C13 -1(4) . . . . ?
C11 C12 C13 N2 -180(3) . . . . ?
C11 C12 C13 C8 0(4) . . . . ?
C13 N2 C7 Ir1 164(2) . . . . ?
C13 N2 C7 N1 -2(3) . . . . ?
C13 C8 C9 C10 -8(4) . . . . ?
C14 N2 C7 Ir1 -16(5) . . . . ?
C14 N2 C7 N1 178(2) . . . . ?
C14 N2 C13 C8 -178(2) . . . . ?
C14 N2 C13 C12 2(5) . . . . ?
C15 C16 C17 C18 4(4) . . . . ?
C16 C15 C20 N3 179(2) . . . . ?
C16 C15 C20 C19 -2(4) . . . . ?
C16 C17 C18 C19 -4(4) . . . . ?
C17 C18 C19 C20 1(4) . . . . ?
C18 C19 C20 N3 -180(2) . . . . ?
C18 C19 C20 C15 2(4) . . . . ?
C20 N3 C21 Ir1 4(3) . . . . ?
C20 N3 C21 N4 180.0(19) . . . . ?
C20 N3 C22 C23 4(5) . . . . ?
C20 N3 C22 C27 -180(3) . . . . ?
C20 C15 C16 C17 -1(4) . . . . ?
C21 N3 C20 C15 -4(3) . . . . ?
C21 N3 C20 C19 177(2) . . . . ?
C21 N3 C22 C23 -176(3) . . . . ?
C21 N3 C22 C27 0(3) . . . . ?
C21 N4 C27 C22 0(3) . . . . ?
C21 N4 C27 C26 -180(3) . . . . ?
C22 N3 C20 C15 176(3) . . . . ?
C22 N3 C20 C19 -3(4) . . . . ?
C22 N3 C21 Ir1 -176.1(18) . . . . ?
C22 N3 C21 N4 0(3) . . . . ?
C22 C23 C24 C25 -1(5) . . . . ?
C23 C22 C27 N4 177(3) . . . . ?
C23 C22 C27 C26 -3(5) . . . . ?
C23 C24 C25 C26 4(5) . . . . ?
C24 C25 C26 C27 -6(5) . . . . ?
C25 C26 C27 N4 -174(3) . . . . ?
C25 C26 C27 C22 6(4) . . . . ?
C27 N4 C21 Ir1 174(2) . . . . ?
C27 N4 C21 N3 0(3) . . . . ?
C27 C22 C23 C24 1(4) . . . . ?
C28 N4 C21 Ir1 4(4) . . . . ?
C28 N4 C21 N3 -170(2) . . . . ?
C28 N4 C27 C22 170(2) . . . . ?
C28 N4 C27 C26 -10(5) . . . . ?
C29 N5 C30 C31 -179(3) . . . . ?
C29 N5 C30 C35 3(3) . . . . ?
C29 N5 C36 C37 78(4) . . . . ?
C29 N5 C36 C41 -103(3) . . . . ?
C29 N6 C35 C30 2(3) . . . . ?
C29 N6 C35 C34 175(3) . . . . ?
C30 N5 C29 Ir1 -166.2(18) . . . . ?
C30 N5 C29 N6 -2(3) . . . . ?
C30 N5 C36 C37 -90(3) . . . . ?
C30 N5 C36 C41 89(3) . . . . ?
C30 C31 C32 C33 2(4) . . . . ?
C31 C30 C35 N6 179(2) . . . . ?
C31 C30 C35 C34 5(4) . . . . ?
C31 C32 C33 C34 -3(4) . . . . ?
C32 C33 C34 C35 5(4) . . . . ?
C33 C34 C35 N6 -178(3) . . . . ?
C33 C34 C35 C30 -6(4) . . . . ?
C35 N6 C29 Ir1 164.5(18) . . . . ?
C35 N6 C29 N5 0(3) . . . . ?
C35 C30 C31 C32 -3(4) . . . . ?
C36 N5 C29 Ir1 25(4) . . . . ?
C36 N5 C29 N6 -171(2) . . . . ?
C36 N5 C30 C31 -10(4) . . . . ?
C36 N5 C30 C35 173(2) . . . . ?
C36 C37 C38 C39 -1(5) . . . . ?
C37 C36 C41 C40 1(4) . . . . ?
C37 C38 C39 C40 4(5) . . . . ?
C38 C39 C40 C41 -5(5) . . . . ?
C39 C40 C41 C36 2(4) . . . . ?
C41 C36 C37 C38 -2(5) . . . . ?
C42 N6 C29 Ir1 -13(3) . . . . ?
C42 N6 C29 N5 -178(2) . . . . ?
C42 N6 C35 C30 179(2) . . . . ?
C42 N6 C35 C34 -8(4) . . . . ?
O3 C51 C52 F4 -46(4) . . . . ?
O3 C51 C52 F5 -159(3) . . . . ?
O3 C51 C52 F6 87(4) . . . . ?
O4 C51 C52 F4 174(4) . . . . ?
O4 C51 C52 F5 61(4) . . . . ?
O4 C51 C52 F6 -54(4) . . . . ?
C45 N7 C47 C48 57(4) . . . . ?
C45 N7 C49 C50 175(3) . . . . ?
C47 N7 C45 C46 157(3) . . . . ?
C47 N7 C49 C50 -65(4) . . . . ?
C49 N7 C45 C46 -75(4) . . . . ?
C49 N7 C47 C48 -67(5) . . . . ?

loop_
_platon_squeeze_void_nr
_platon_squeeze_void_average_x
_platon_squeeze_void_average_y
_platon_squeeze_void_average_z
_platon_squeeze_void_volume
_platon_squeeze_void_count_electrons
_platon_squeeze_void_content
1 0.011 0.000 0.500 586 207 '5 C5H12'
2 0.032 0.500 1.000 585 207 '5 C5H12'

loop_
_twin_individual_id
_twin_individual_mass_fraction_refined
_oxdiff_twin_reflns_isolated
_oxdiff_twin_reflns_overlapped
_twin_individual_twin_lattice_type
_twin_individual_twin_matrix_11
_twin_individual_twin_matrix_12
_twin_individual_twin_matrix_13
_twin_individual_twin_matrix_21
_twin_individual_twin_matrix_22
_twin_individual_twin_matrix_23
_twin_individual_twin_matrix_31
_twin_individual_twin_matrix_32
_twin_individual_twin_matrix_33
1 0.564(5) 6732 10334 ref 1.0000 0.0000 0.0000 0.0000 1.0000 0.0000 0.0000 0.0000 1.0000
2 0.436(5) 0 10334 nmt -0.9977 0.0073 0.0001 0.1331 1.0012 0.0254 0.0033 0.0027 -0.9986

loop_
_exptl_oxdiff_crystal_face_indexfrac_h
_exptl_oxdiff_crystal_face_indexfrac_k
_exptl_oxdiff_crystal_face_indexfrac_l
_exptl_oxdiff_crystal_face_x
_exptl_oxdiff_crystal_face_y
_exptl_oxdiff_crystal_face_z
-0.0071 -1.0012 -0.0025 -0.0333 -0.0030 -0.0241
0.0071 1.0012 0.0025 0.0333 0.0030 0.0241
0.9986 -0.1332 -0.0025 -0.0299 -0.1560 0.0606
-0.9986 0.1332 0.0025 0.0299 0.1560 -0.0606
0.0001 -0.0275 0.9982 -0.0556 0.0176 0.0744
0.0144 1.9748 1.0032 0.0110 0.0237 0.1227
-0.0144 -1.9748 -1.0032 -0.0110 -0.0237 -0.1227
0.0141 2.0298 -0.9933 0.1221 -0.0115 -0.0261
